data_2238526
loop_
_publ_author_name
'Said, Mohamed El Hadi'
'Bouacida, Sofiane'
'Merazig, Hocine'
'Belfaitah, Ali'
'Chibani, Aissa'
'Bouraiou, Abdelmalek'

_publ_section_title
;
 2-Hydroxymethyl-1,3-dimethyl-1<i>H</i>-benzimidazol-3-ium iodide
;
_journal_coeditor_code LH5638
_journal_issue 9
_journal_name_full 'Acta Crystallographica Section E'
_journal_page_first o1429
_journal_page_last o1430
_journal_paper_doi 10.1107/S1600536813022307
_journal_volume 69
_journal_year 2013
_chemical_formula_iupac 'C10 H13 N2 O +, I -'
_chemical_formula_moiety 'C10 H13 N2 O +, I -'
_chemical_formula_sum 'C10 H13 I N2 O'
_chemical_formula_weight 304.12
_chemical_name_systematic
;
2-Hydroxymethyl-1,3-dimethyl-1<i>H</i>-benzimidazol-3-ium iodide
;
_space_group_IT_number 33
_symmetry_cell_setting orthorhombic
_symmetry_space_group_name_Hall 'P -2bc 2a'
_symmetry_space_group_name_H-M 'P 21 n b'
_atom_sites_solution_hydrogens geom
_atom_sites_solution_primary direct
_atom_sites_solution_secondary difmap
_audit_conform_dict_name cif_core.dic
_audit_conform_dict_version 2.3
_audit_creation_method 'WinGX routine CIF_UPDATE'
_cell_angle_alpha 90
_cell_angle_beta 90
_cell_angle_gamma 90
_cell_formula_units_Z 4
_cell_length_a 6.5690(7)
_cell_length_b 10.1342(10)
_cell_length_c 16.9357(19)
_cell_measurement_reflns_used 4274
_cell_measurement_temperature 150(2)
_cell_measurement_theta_max 34.0
_cell_measurement_theta_min 2.41
_cell_volume 1127.4(2)
_computing_cell_refinement 'SAINT (Bruker, 2006)'
_computing_data_collection 'APEX2 (Bruker, 2006)'
_computing_data_reduction 'SAINT (Bruker, 2006)'
_computing_molecular_graphics 'ORTEP-3 for Windows (Farrugia, 2012) and DIAMOND (Brandenburg & Berndt, 2001)'
_computing_publication_material
;
WinGX (Farrugia, 2012) and CRYSCAL (T. Roisnel, local program)
;
_computing_structure_refinement 'SHELXL97 (Sheldrick, 2008)'
_computing_structure_solution 'SIR2002 (Burla <i>et al.</i>, 2005)'
_diffrn_ambient_temperature 150(2)
_diffrn_measured_fraction_theta_full 0.996
_diffrn_measured_fraction_theta_max 0.996
_diffrn_measurement_device_type 'Bruker APEXII CCD'
_diffrn_measurement_method 'CCD rotation images, thin slices'
_diffrn_radiation_monochromator graphite
_diffrn_radiation_type MoK\a
_diffrn_radiation_wavelength 0.71073
_diffrn_reflns_av_R_equivalents 0.02
_diffrn_reflns_limit_h_max 10
_diffrn_reflns_limit_h_min -9
_diffrn_reflns_limit_k_max 15
_diffrn_reflns_limit_k_min -16
_diffrn_reflns_limit_l_max 19
_diffrn_reflns_limit_l_min -26
_diffrn_reflns_number 10018
_diffrn_reflns_theta_full 34.18
_diffrn_reflns_theta_max 34.18
_diffrn_reflns_theta_min 3.13
_exptl_absorpt_coefficient_mu 2.812
_exptl_absorpt_correction_T_max 0.7467
_exptl_absorpt_correction_T_min 0.6465
_exptl_absorpt_correction_type multi-scan
_exptl_absorpt_process_details
;
(SADABS; Sheldrick, 2002)
;
_exptl_crystal_colour colorless
_exptl_crystal_density_diffrn 1.792
_exptl_crystal_density_method 'not measured'
_exptl_crystal_description cube
_exptl_crystal_F_000 592
_exptl_crystal_size_max 0.14
_exptl_crystal_size_mid 0.13
_exptl_crystal_size_min 0.12
_refine_diff_density_max 1.34
_refine_diff_density_min -0.722
_refine_ls_abs_structure_details 'Flack (1983), 1518 Friedel pairs'
_refine_ls_abs_structure_Flack 0.48(5)
_refine_ls_extinction_method none
_refine_ls_goodness_of_fit_ref 1.046
_refine_ls_hydrogen_treatment constr
_refine_ls_matrix_type full
_refine_ls_number_parameters 131
_refine_ls_number_reflns 4002
_refine_ls_number_restraints 1
_refine_ls_restrained_S_all 1.046
_refine_ls_R_factor_all 0.0384
_refine_ls_R_factor_gt 0.0267
_refine_ls_shift/su_max 0.003
_refine_ls_shift/su_mean 0
_refine_ls_structure_factor_coef Fsqd
_refine_ls_weighting_details 'calc w=1/[\s^2^(Fo^2^)+(0.0263P)^2^+1.1204P] where P=(Fo^2^+2Fc^2^)/3'
_refine_ls_weighting_scheme calc
_refine_ls_wR_factor_gt 0.0618
_refine_ls_wR_factor_ref 0.068
_reflns_number_gt 3243
_reflns_number_total 4002
_reflns_threshold_expression I>2\s(I)
_cod_data_source_file lh5638.cif
_cod_data_source_block I
_cod_database_code 2238526
_cod_database_fobs_code 2238526

loop_
_symmetry_equiv_pos_site_id
_symmetry_equiv_pos_as_xyz
1 x,y,z
2 1/2+x,-y,-z
3 1/2+x,1/2-y,1/2+z
4 x,1/2+y,1/2-z

loop_
_atom_site_aniso_label
_atom_site_aniso_U_11
_atom_site_aniso_U_22
_atom_site_aniso_U_33
_atom_site_aniso_U_12
_atom_site_aniso_U_13
_atom_site_aniso_U_23
O1 0.0335(14) 0.0250(11) 0.0324(14) 0.0107(11) -0.0066(12) -0.0073(10)
N1 0.0282(11) 0.0161(8) 0.0166(9) -0.002(3) 0.000(4) -0.0013(7)
N2 0.0179(9) 0.0168(8) 0.0158(9) -0.011(2) 0.001(3) -0.0022(7)
C1 0.045(2) 0.0144(10) 0.0258(13) 0.009(3) 0.004(4) 0.0015(9)
C2 0.0215(10) 0.0150(8) 0.0210(10) 0.003(3) 0.003(5) -0.0004(8)
C3 0.0142(8) 0.0155(9) 0.0197(10) -0.001(3) 0.001(5) -0.0004(7)
C4 0.0179(10) 0.0152(9) 0.0206(11) 0.006(3) -0.003(4) -0.0020(8)
C5 0.0248(13) 0.0236(11) 0.0194(11) -0.010(3) -0.003(4) -0.0061(9)
C6 0.053(3) 0.0289(12) 0.0158(12) 0.003(4) -0.001(4) -0.0010(9)
C7 0.0250(11) 0.0174(9) 0.0292(13) 0.005(4) 0.001(6) -0.0065(9)
C8 0.0222(11) 0.0130(9) 0.0480(17) 0.000(4) -0.001(6) -0.0015(10)
C9 0.0183(11) 0.0205(10) 0.0377(15) -0.008(3) -0.003(5) 0.0089(10)
C10 0.0188(10) 0.0226(10) 0.0240(12) 0.002(4) -0.001(5) 0.0059(9)
I1 0.04930(10) 0.03190(10) 0.01770(10) -0.0001(3) -0.0001(4) -0.00090(10)

loop_
_atom_site_type_symbol
_atom_site_label
_atom_site_fract_x
_atom_site_fract_y
_atom_site_fract_z
_atom_site_U_iso_or_equiv
_atom_site_thermal_displace_type
_atom_site_occupancy
O O1 1.0638(4) 0.0386(3) 0.05918(17) 0.0303(8) Uani 1.000
N N1 0.9055(15) 0.3459(2) 0.11990(13) 0.0203(5) Uani 1.000
N N2 0.9033(12) 0.2982(2) -0.00606(12) 0.0168(5) Uani 1.000
C C1 0.893(2) 0.1018(3) 0.0837(2) 0.0284(9) Uani 1.000
C C2 0.9025(18) 0.2473(2) 0.06700(14) 0.0192(5) Uani 1.000
C C3 0.9014(18) 0.4343(2) -0.00046(14) 0.0165(5) Uani 1.000
C C4 0.9022(15) 0.4649(2) 0.07953(15) 0.0179(6) Uani 1.000
C C5 0.9046(16) 0.2214(3) -0.07961(15) 0.0226(7) Uani 1.000
C C6 0.893(2) 0.3340(3) 0.20631(18) 0.0326(11) Uani 1.000
C C7 0.901(2) 0.5947(2) 0.10657(18) 0.0239(6) Uani 1.000
C C8 0.9001(18) 0.6923(2) 0.0495(2) 0.0277(7) Uani 1.000
C C9 0.9004(16) 0.6620(3) -0.03096(19) 0.0255(7) Uani 1.000
C C10 0.9028(14) 0.5327(2) -0.05820(16) 0.0218(6) Uani 1.000
I I1 0.3999(3) 0.08238(2) 0.215260(10) 0.03300(10) Uani 1.000
H H1 1.15370 0.04750 0.09236 0.0454 Uiso 1.000
H H1A 0.77590 0.06427 0.05712 0.0341 Uiso 1.000
H H1B 0.87606 0.08812 0.13999 0.0341 Uiso 1.000
H H5A 0.98363 0.14266 -0.07223 0.0339 Uiso 1.000
H H5B 0.76764 0.19799 -0.09352 0.0339 Uiso 1.000
H H5C 0.96352 0.27334 -0.12114 0.0339 Uiso 1.000
H H6A 0.83795 0.24932 0.21993 0.0487 Uiso 1.000
H H6B 1.02677 0.34281 0.22861 0.0487 Uiso 1.000
H H6C 0.80648 0.40223 0.22679 0.0487 Uiso 1.000
H H7 0.90136 0.61465 0.16017 0.0287 Uiso 1.000
H H8 0.89907 0.78024 0.06512 0.0333 Uiso 1.000
H H9 0.89902 0.73060 -0.06745 0.0306 Uiso 1.000
H H10 0.90517 0.51273 -0.11180 0.0262 Uiso 1.000

loop_
_atom_type_symbol
_atom_type_description
_atom_type_scat_dispersion_real
_atom_type_scat_dispersion_imag
_atom_type_scat_source
C C 0.0033 0.0016 'International Tables Vol C Tables 4.2.6.8 and 6.1.1.4'
H H 0 0 'International Tables Vol C Tables 4.2.6.8 and 6.1.1.4'
N N 0.0061 0.0033 'International Tables Vol C Tables 4.2.6.8 and 6.1.1.4'
O O 0.0106 0.006 'International Tables Vol C Tables 4.2.6.8 and 6.1.1.4'
I I -0.4742 1.8119 'International Tables Vol C Tables 4.2.6.8 and 6.1.1.4'

loop_
_geom_angle_atom_site_label_1
_geom_angle_atom_site_label_2
_geom_angle_atom_site_label_3
_geom_angle
_geom_angle_publ_flag
C1 O1 H1 109.00 no
C2 N1 C4 108.6(2) no
C2 N1 C6 127.0(2) no
C4 N1 C6 124.1(2) no
C2 N2 C3 108.69(19) no
C2 N2 C5 125.4(2) no
C3 N2 C5 125.9(2) no
O1 C1 C2 111.8(8) no
N1 C2 C1 127.3(2) no
N2 C2 C1 123.5(2) no
N1 C2 N2 109.24(19) no
N2 C3 C10 131.6(2) no
C4 C3 C10 121.5(2) no
N2 C3 C4 106.82(19) no
N1 C4 C7 131.3(2) no
C3 C4 C7 122.1(2) no
N1 C4 C3 106.66(19) no
C4 C7 C8 116.5(3) no
C7 C8 C9 121.6(2) no
C8 C9 C10 122.1(3) no
C3 C10 C9 116.2(2) no
O1 C1 H1A 109.00 no
O1 C1 H1B 109.00 no
C2 C1 H1A 109.00 no
C2 C1 H1B 109.00 no
H1A C1 H1B 108.00 no
N2 C5 H5A 109.00 no
N2 C5 H5B 109.00 no
N2 C5 H5C 109.00 no
H5A C5 H5B 109.00 no
H5A C5 H5C 109.00 no
H5B C5 H5C 109.00 no
N1 C6 H6A 109.00 no
N1 C6 H6B 109.00 no
N1 C6 H6C 109.00 no
H6A C6 H6B 109.00 no
H6A C6 H6C 110.00 no
H6B C6 H6C 109.00 no
C4 C7 H7 122.00 no
C8 C7 H7 122.00 no
C7 C8 H8 119.00 no
C9 C8 H8 119.00 no
C8 C9 H9 119.00 no
C10 C9 H9 119.00 no
C3 C10 H10 122.00 no
C9 C10 H10 122.00 no

loop_
_geom_bond_atom_site_label_1
_geom_bond_atom_site_label_2
_geom_bond_distance
_geom_bond_publ_flag
O1 C1 1.357(11) no
O1 H1 0.8200 no
N1 C4 1.387(3) no
N1 C6 1.471(4) no
N1 C2 1.342(3) no
N2 C3 1.383(3) no
N2 C5 1.469(3) no
N2 C2 1.341(3) no
C1 C2 1.503(4) no
C3 C10 1.397(3) no
C3 C4 1.390(3) no
C4 C7 1.393(3) no
C7 C8 1.383(4) no
C8 C9 1.397(5) no
C9 C10 1.389(4) no
C1 H1A 0.9700 no
C1 H1B 0.9700 no
C5 H5A 0.9600 no
C5 H5B 0.9600 no
C5 H5C 0.9600 no
C6 H6A 0.9600 no
C6 H6B 0.9600 no
C6 H6C 0.9600 no
C7 H7 0.9300 no
C8 H8 0.9300 no
C9 H9 0.9300 no
C10 H10 0.9300 no

loop_
_geom_hbond_atom_site_label_D
_geom_hbond_atom_site_label_H
_geom_hbond_atom_site_label_A
_geom_hbond_site_symmetry_A
_geom_hbond_distance_DH
_geom_hbond_distance_HA
_geom_hbond_distance_DA
_geom_hbond_angle_DHA
_geom_hbond_publ_flag
O1 H1 I1 1_655 0.8200 2.6600 3.473(3) 171.00 yes
C5 H5A O1 . 0.9600 2.5200 3.170(5) 125.00 yes

loop_
_geom_torsion_atom_site_label_1
_geom_torsion_atom_site_label_2
_geom_torsion_atom_site_label_3
_geom_torsion_atom_site_label_4
_geom_torsion
_geom_torsion_publ_flag
C2 N1 C4 C7 179.2(12) no
C6 N1 C4 C7 4.8(19) no
C4 N1 C2 N2 1.8(13) no
C6 N1 C2 N2 175.9(10) no
C4 N1 C2 C1 -176.4(11) no
C6 N1 C2 C1 -2(2) no
C6 N1 C4 C3 -175.6(10) no
C2 N1 C4 C3 -1.2(12) no
C5 N2 C2 N1 178.8(9) no
C5 N2 C2 C1 -3.0(17) no
C3 N2 C2 N1 -1.6(13) no
C5 N2 C3 C4 -179.6(9) no
C2 N2 C3 C10 179.5(12) no
C2 N2 C3 C4 0.8(12) no
C5 N2 C3 C10 -0.9(18) no
C3 N2 C2 C1 176.7(11) no
O1 C1 C2 N2 66.5(13) no
O1 C1 C2 N1 -115.6(11) no
N2 C3 C10 C9 -179.9(11) no
C4 C3 C10 C9 -1.4(15) no
C10 C3 C4 C7 1.1(17) no
N2 C3 C4 N1 0.3(12) no
N2 C3 C4 C7 179.9(10) no
C10 C3 C4 N1 -178.6(10) no
N1 C4 C7 C8 179.2(11) no
C3 C4 C7 C8 -0.4(17) no
C4 C7 C8 C9 0.0(18) no
C7 C8 C9 C10 -0.4(18) no
C8 C9 C10 C3 1.1(15) no
